data_4134236
loop_
_publ_author_name
'Lyu, Jiafei'
'Gong, Xinyi'
'Lee, Seung-Joon'
'Gnanasekaran, Karthikeyan'
'Zhang, Xuan'
'Wasson, Megan C.'
'Wang, Xingjie'
'Bai, Peng'
'Guo, Xianghai'
'Gianneschi, Nathan C.'
'Farha, Omar K.'

_publ_section_title
;
 Phase Transitions in Metal-Organic Frameworks Directly Monitored through
 In Situ Variable Temperature Liquid-Cell Transmission Electron Microscopy
 and In Situ X-ray Diffraction.
;
_journal_name_full 'Journal of the American Chemical Society'
_journal_paper_doi 10.1021/jacs.0c00542
_journal_year 2020
_chemical_formula_sum 'C4.091 H377.543 Br3.463 O31.68 Zr5.94'
_chemical_formula_weight 1755.1
_space_group_IT_number 10
_space_group_name_Hall '-P 2y'
_space_group_name_H-M_alt 'P 1 2/m 1'
_symmetry_cell_setting monoclinic
_symmetry_space_group_name_H-M 'P 1 2/m 1'
_cell_angle_alpha 90
_cell_angle_beta 120.0299
_cell_angle_gamma 90
_cell_formula_units_Z 1
_cell_length_a 20.808475
_cell_length_b 11.960014
_cell_length_c 19.896179
_cell_volume 4286.880
_exptl_crystal_density_diffrn 0.6798
_pd_phase_name nu-906
_cod_data_source_file ja0c00542_si_006.cif
_cod_data_source_block nu-906
_cod_original_cell_volume 4286.878
_cod_original_sg_symbol_H-M 'P 2/m'
_cod_database_code 4134236

loop_
_space_group_symop_id
_space_group_symop_operation_xyz
1 x,y,z
2 -x,y,-z
3 -x,-y,-z
4 x,-y,z

loop_
_atom_site_label
_atom_site_type_symbol
_atom_site_fract_x
_atom_site_fract_y
_atom_site_fract_z
_atom_site_occupancy
_atom_site_adp_type
_atom_site_U_iso_or_equiv
_atom_site_symmetry_multiplicity
Zr2X Zr 0.49989 0.63880 0.58999 0.330 Uani 0.054 4
O3X O 0.43600 0.36570 0.46780 0.330 Uani 0.065 4
O4X O 0.50130 0.80200 0.58790 0.330 Uani 0.123 4
O5X O 0.28540 0.61100 0.45960 0.330 Uani 0.082 4
O6X O 0.38060 0.69630 0.56470 0.330 Uani 0.085 4
O7X O 0.28340 0.61300 0.32540 0.330 Uani 0.072 4
O8X O 0.37990 0.69730 0.31590 0.330 Uani 0.083 4
O9X O 0.50140 0.60500 0.70840 0.330 Uani 0.097 4
C1X C 0.31000 0.67800 0.51210 0.330 Uani 0.080 4
C2X C 0.24560 0.74800 0.50780 0.330 Uani 0.097 4
C3X C 0.16980 0.74880 0.44340 -2(6) Uani 0.102 4
H1 H 0.15707 0.70538 0.39910 45(19) Uiso 0.121 4
C4X C 0.11270 0.81340 0.44380 1(4) Uani 0.107 4
H2 H 0.06087 0.81401 0.39974 -16(14) Uiso 0.126 4
C5X C 0.13130 0.87690 0.50860 1.2(30) Uani 0.102 4
C6X C 0.20700 0.87600 0.57300 -4(4) Uani 0.106 4
H3 H 0.21977 0.91942 0.61726 25(15) Uiso 0.127 4
C7X C 0.26420 0.81140 0.57260 0(6) Uani 0.101 4
H4 H 0.31597 0.81079 0.61662 -8(31) Uiso 0.117 4
C8X C 0.07010 0.94100 0.51530 -1(4) Uani 0.097 4
C10X C 0.31070 0.67800 0.29800 0.330 Uani 0.068 4
C11X C 0.24570 0.74660 0.23770 0.330 Uani 0.084 4
C12X C 0.25950 0.81800 0.19210 1(4) Uani 0.093 4
H5 H 0.31027 0.82272 0.19752 7(23) Uiso 0.127 4
C13X C 0.19900 0.88260 0.13850 -2(6) Uani 0.095 4
H6 H 0.20849 0.93138 0.10734 10(18) Uiso 0.128 4
C14X C 0.12470 0.87570 0.13050 -0.3(25) Uani 0.090 4
C15X C 0.11090 0.80430 0.17610 0(5) Uani 0.094 4
H7 H 0.06014 0.79959 0.17067 -7(12) Uiso 0.125 4
C16X C 0.17140 0.73970 0.22970 1(8) Uani 0.092 4
H8 H 0.16192 0.69094 0.26086 12(23) Uiso 0.120 4
C17X C 0.05530 0.94000 0.07060 -0(4) Uani 0.084 4
Zr2Y Zr 0.41060 0.63947 0.41071 0.330 Uani 0.075 4
O3Y O 0.46500 0.35830 0.53800 0.330 Uani 0.083 4
O4Y O 0.40700 0.80800 0.40900 0.330 Uani 0.147 4
O5Y O 0.32420 0.61090 0.53840 0.330 Uani 0.080 4
O6Y O 0.31560 0.69750 0.43410 0.330 Uani 0.087 4
O7Y O 0.56750 0.69700 0.68710 0.330 Uani 0.089 4
O8Y O 0.45970 0.61300 0.67310 0.330 Uani 0.077 4
O9Y O 0.28820 0.61000 0.29070 0.330 Uani 0.084 4
C1Y C 0.30000 0.68100 0.48800 0.330 Uani 0.080 4
C2Y C 0.23800 0.74700 0.49400 0.330 Uani 0.096 4
C3Y C 0.19400 0.81700 0.43200 -1(5) Uani 0.105 4
H9 H 0.20153 0.81440 0.38781 11(30) Uiso 0.124 4
C4Y C 0.14200 0.88900 0.43180 -1(4) Uani 0.111 4
H10 H 0.11848 0.94125 0.39178 -2(18) Uiso 0.132 4
C5Y C 0.12460 0.88290 0.49210 2(3) Uani 0.103 4
C6Y C 0.16430 0.81110 0.55320 2(6) Uani 0.108 4
H11 H 0.15237 0.80691 0.59440 -29(18) Uiso 0.128 4
C7Y C 0.22140 0.74550 0.55380 0(4) Uani 0.104 4
H12 H 0.24959 0.69844 0.59675 40(13) Uiso 0.122 4
C8Y C 0.05260 0.94100 0.48020 2(4) Uani 0.097 4
C10Y C 0.51100 0.68000 0.69900 0.330 Uani 0.080 4
C11Y C 0.51030 0.74970 0.76290 0.330 Uani 0.097 4
C12Y C 0.57310 0.81700 0.80750 1(5) Uani 0.103 4
H13 H 0.61631 0.81832 0.79852 1(22) Uiso 0.120 4
C13Y C 0.57430 0.88100 0.86370 -3(4) Uani 0.109 4
H14 H 0.61775 0.92665 0.89323 3(10) Uiso 0.128 4
C14Y C 0.51160 0.87930 0.87770 -0.5(24) Uani 0.102 4
C15Y C 0.44800 0.81250 0.83420 3(4) Uani 0.109 4
H15 H 0.40516 0.81136 0.84378 -10(15) Uiso 0.130 4
C16Y C 0.44720 0.74740 0.77670 1(5) Uani 0.102 4
H16 H 0.40391 0.70164 0.74700 -13(15) Uiso 0.118 4
C17Y C 0.52020 0.94100 0.94680 -0(4) Uani 0.098 4
Zr2Z Zr 0.41051 0.63935 0.49977 0.330 Uani 0.059 4
O3Z O 0.47410 0.63930 0.43220 0.330 Uani 0.066 4
O4Z O 0.41000 0.80600 0.49880 0.330 Uani 0.139 4
O5Z O 0.31200 0.69560 0.38180 0.330 Uani 0.082 4
O6Z O 0.32470 0.61130 0.28600 0.330 Uani 0.068 4
O7Z O 0.43060 0.69660 0.61880 0.330 Uani 0.083 4
O8Z O 0.54090 0.61300 0.71410 0.330 Uani 0.078 4
O9Z O 0.28600 0.60700 0.49700 0.330 Uani 0.104 4
C1Z C 0.29700 0.68000 0.31080 0.330 Uani 0.069 4
C2Z C 0.23230 0.74490 0.24290 0.330 Uani 0.088 4
C3Z C 0.23060 0.74500 0.17130 -0(4) Uani 0.092 4
H17 H 0.26479 0.69938 0.16391 -26(18) Uiso 0.122 4
C4Z C 0.18070 0.81000 0.11130 0(4) Uani 0.097 4
H18 H 0.17961 0.80861 0.06242 20(14) Uiso 0.128 4
C5Z C 0.13140 0.87740 0.12270 0.7(28) Uani 0.091 4
C6Z C 0.13290 0.87770 0.19420 -3(4) Uani 0.095 4
H19 H 0.09920 0.92390 0.20202 3(14) Uiso 0.126 4
C7Z C 0.18360 0.81030 0.25430 1(7) Uani 0.094 4
H20 H 0.18428 0.80987 0.30306 -4(4) Uiso 0.126 4
C8Z C 0.07120 0.94200 0.05450 0(4) Uani 0.086 4
C10Z C 0.49000 0.67700 0.69200 0.330 Uani 0.080 4
C11Z C 0.49480 0.74550 0.75760 0.330 Uani 0.096 4
C12Z C 0.55820 0.74600 0.83390 -1(5) Uani 0.104 4
H21 H 0.60100 0.69863 0.84856 -22(16) Uiso 0.123 4
C13Z C 0.55860 0.81700 0.88940 -0(4) Uani 0.110 4
H22 H 0.60353 0.82128 0.94043 34(15) Uiso 0.132 4
C14Z C 0.49320 0.87950 0.86970 0.8(31) Uani 0.101 4
C15Z C 0.42970 0.87800 0.79340 -2(4) Uani 0.108 4
H23 H 0.38504 0.92131 0.77999 1(19) Uiso 0.131 4
C16Z C 0.43140 0.81400 0.73690 -1(5) Uani 0.103 4
H24 H 0.38951 0.81671 0.68398 19(28) Uiso 0.119 4
C17Z C 0.48410 0.94000 0.93080 2(4) Uani 0.098 4
C1F C 0.54100 0.82700 0.53900 0.200 Uiso 0.113 4
C2F C 0.47600 0.82900 0.51300 0.170 Uiso 0.119 4
Zr1X Zr 0.35370 0.50000 0.42830 0.330 Uani 0.040 2
O1X O 0.43400 0.50000 0.56200 0.330 Uani 0.067 2
O2X O 0.55400 0.50000 0.61100 0.330 Uani 0.065 2
Zr1Y Zr 0.42670 0.50000 0.57300 0.330 Uani 0.053 2
O1Y O 0.38990 0.50000 0.44550 0.330 Uani 0.054 2
O2Y O 0.43900 0.50000 0.36500 0.330 Uani 0.065 2
Zr1Z Zr 0.57370 0.50000 0.64600 0.330 Uani 0.039 2
O1Z O 0.36100 0.50000 0.42000 0.330 Uani 0.042 2
O2Z O 0.44900 0.50000 0.56200 0.330 Uani 0.065 2
C9X C 0.00000 0.88500 0.50000 -4(5) Uani 0.108 2
N1X Br 0.00000 0.78100 0.50000 0.73(14) Uani 0.116 2
N1Y Br 0.00000 0.77700 0.50000 0.9(3) Uani 0.116 2
C18X C 0.00000 0.88100 0.00000 4(4) Uani 0.095 2
N2X Br 0.00000 0.77600 0.00000 -0.3(4) Uani 0.101 2
C9Z C 0.00000 0.88700 0.00000 3.1(30) Uani 0.094 2
N1Z Br 0.00000 0.78100 0.00000 -0.02(20) Uani 0.101 2
C18Y C 0.50000 0.88800 1.00000 -2.0(25) Uani 0.105 2
N2Y Br 0.50000 0.78300 1.00000 0.23(18) Uani 0.113 2
C18Z C 0.50000 0.88100 1.00000 -1.9(30) Uani 0.105 2
N2Z Br 0.50000 0.77400 1.00000 0.2(4) Uani 0.113 2

loop_
_atom_site_aniso_label
_atom_site_aniso_U_11
_atom_site_aniso_U_22
_atom_site_aniso_U_33
_atom_site_aniso_U_12
_atom_site_aniso_U_13
_atom_site_aniso_U_23
Zr2X 0.0302 0.0595 0.0738 -0.0004 0.0177 -0.0246
O3X 0.0510 0.0660 0.0770 0.0340 0.0320 0.0110
O4X 0.1170 0.1240 0.1270 0.0110 0.0580 -0.0270
O5X 0.0660 0.0850 0.0940 0.0080 0.0460 0.0030
O6X 0.0610 0.0900 0.1040 0.0180 0.0320 -0.0180
O7X 0.0640 0.0770 0.0740 0.0020 0.0260 0.0010
O8X 0.0690 0.0850 0.0940 0.0040 0.0200 0.0290
O9X 0.1030 0.1080 0.0800 -0.0060 0.0530 0.0010
C1X 0.0660 0.0750 0.0980 0.0190 0.0500 -0.0060
C2X 0.0790 0.0910 0.1200 0.0120 0.0560 -0.0020
C3X 0.0850 0.0940 0.1270 0.0150 0.0560 -0.0010
C4X 0.0900 0.1010 0.1310 0.0050 0.0600 0.0020
C5X 0.0860 0.0860 0.1330 0.0060 0.0620 0.0020
C6X 0.0900 0.0960 0.1330 0.0120 0.0580 -0.0140
C7X 0.0810 0.0940 0.1280 0.0190 0.0600 -0.0140
C8X 0.0780 0.0840 0.1280 0.0010 0.0720 -0.0010
C10X 0.0670 0.0650 0.0720 0.0120 0.0270 0.0160
C11X 0.0810 0.0810 0.0910 0.0080 0.0250 0.0090
C12X 0.0940 0.0850 0.0990 0.0080 0.0190 0.0160
C13X 0.0970 0.0860 0.1030 0.0050 0.0240 0.0120
C14X 0.0950 0.0800 0.0950 0.0030 0.0200 0.0060
C15X 0.0930 0.0860 0.1040 0.0020 0.0270 0.0070
C16X 0.0910 0.0830 0.1020 0.0080 0.0290 0.0090
C17X 0.0880 0.0750 0.0890 0.0020 0.0130 -0.0000
Zr2Y 0.0834 0.0565 0.0846 0.0301 0.0664 0.0299
O3Y 0.0800 0.0790 0.0900 0.0220 0.0430 -0.0250
O4Y 0.1500 0.1420 0.1490 0.0220 0.0610 0.0160
O5Y 0.0670 0.0830 0.0890 0.0050 0.0610 0.0000
O6Y 0.0770 0.0910 0.0920 0.0260 0.0550 0.0130
O7Y 0.0920 0.0990 0.0760 -0.0120 0.0590 -0.0240
O8Y 0.0800 0.0850 0.0670 0.0030 0.0560 -0.0030
O9Y 0.0750 0.1010 0.0750 0.0090 0.0270 0.0080
C1Y 0.0690 0.0750 0.0950 0.0190 0.0540 -0.0040
C2Y 0.0790 0.0910 0.1190 0.0120 0.0560 0.0000
C3Y 0.0860 0.0970 0.1310 0.0190 0.0580 0.0020
C4Y 0.0980 0.1000 0.1340 0.0120 0.0600 0.0040
C5Y 0.0880 0.0880 0.1330 0.0060 0.0640 -0.0020
C6Y 0.0940 0.1000 0.1310 0.0070 0.0600 -0.0020
C7Y 0.0890 0.0960 0.1260 0.0100 0.0590 -0.0020
C8Y 0.0780 0.0830 0.1310 -0.0010 0.0680 -0.0010
C10Y 0.0930 0.0790 0.0670 0.0020 0.0550 -0.0180
C11Y 0.1170 0.0950 0.0800 -0.0020 0.0590 -0.0090
C12Y 0.1270 0.0980 0.0840 -0.0040 0.0600 -0.0210
C13Y 0.1320 0.0990 0.0960 -0.0060 0.0620 -0.0130
C14Y 0.1280 0.0860 0.0920 0.0020 0.0630 -0.0070
C15Y 0.1310 0.1010 0.0950 0.0030 0.0570 -0.0080
C16Y 0.1230 0.0970 0.0860 0.0020 0.0620 -0.0100
C17Y 0.1270 0.0830 0.0840 0.0020 0.0630 -0.0070
Zr2Z 0.0824 0.0576 0.0365 0.0289 0.0172 -0.0000
O3Z 0.0890 0.0570 0.0510 0.0040 0.0350 -0.0280
O4Z 0.1510 0.1270 0.1400 0.0290 0.0510 -0.0120
O5Z 0.0930 0.0840 0.0700 0.0250 0.0240 0.0020
O6Z 0.0720 0.0760 0.0570 0.0070 0.0270 0.0010
O7Z 0.0980 0.0890 0.0620 0.0190 0.0330 -0.0150
O8Z 0.0880 0.0880 0.0590 -0.0050 0.0450 0.0000
O9Z 0.0840 0.1180 0.1090 0.0100 0.0490 -0.0050
C1Z 0.0730 0.0660 0.0690 0.0150 0.0260 0.0110
C2Z 0.0870 0.0840 0.0920 0.0080 0.0240 0.0090
C3Z 0.0960 0.0840 0.0960 0.0120 0.0270 0.0070
C4Z 0.1010 0.0900 0.0990 0.0050 0.0280 0.0040
C5Z 0.0940 0.0800 0.0980 0.0030 0.0190 0.0050
C6Z 0.0970 0.0840 0.1040 0.0130 0.0270 0.0090
C7Z 0.0950 0.0870 0.1000 0.0170 0.0230 0.0090
C8Z 0.0910 0.0770 0.0890 0.0000 0.0130 0.0030
C10Z 0.0930 0.0800 0.0660 0.0050 0.0520 -0.0170
C11Z 0.1160 0.0940 0.0780 0.0010 0.0570 -0.0110
C12Z 0.1260 0.0990 0.0870 -0.0020 0.0580 -0.0130
C13Z 0.1320 0.1020 0.0970 -0.0040 0.0580 -0.0070
C14Z 0.1290 0.0860 0.0890 -0.0020 0.0610 -0.0070
C15Z 0.1320 0.0970 0.0950 0.0120 0.0540 -0.0100
C16Z 0.1280 0.0980 0.0830 0.0120 0.0610 -0.0140
C17Z 0.1270 0.0820 0.0840 0.0010 0.0670 -0.0070
Zr1X 0.0198 0.0319 0.0670 0.0000 0.0127 0.0000
O1X 0.0660 0.0610 0.0730 0.0000 0.0370 0.0000
O2X 0.0710 0.0610 0.0630 0.0000 0.0350 0.0000
Zr1Y 0.0624 0.0302 0.0650 0.0000 0.0542 0.0000
O1Y 0.0530 0.0510 0.0590 0.0000 0.0360 0.0000
O2Y 0.0710 0.0610 0.0630 0.0000 0.0350 0.0000
Zr1Z 0.0650 0.0289 0.0240 0.0000 0.0100 0.0000
O1Z 0.0320 0.0370 0.0570 0.0000 0.0210 0.0000
O2Z 0.0710 0.0610 0.0630 0.0000 0.0350 0.0000
C9X 0.0950 0.0960 0.1340 0.0000 0.0660 0.0000
N1X 0.1090 0.1080 0.1300 0.0000 0.0630 0.0000
N1Y 0.1090 0.1080 0.1300 0.0000 0.0660 0.0000
C18X 0.1000 0.0860 0.1000 0.0000 0.0230 0.0000
N2X 0.1030 0.0960 0.1030 0.0000 0.0430 0.0000
C9Z 0.0990 0.0840 0.1000 0.0000 0.0230 0.0000
N1Z 0.1040 0.0960 0.1040 0.0000 0.0450 0.0000
C18Y 0.1300 0.0930 0.0910 0.0000 0.0660 0.0000
N2Y 0.1270 0.1070 0.1060 0.0000 0.0630 0.0000
C18Z 0.1300 0.0940 0.0920 0.0000 0.0660 0.0000
N2Z 0.1260 0.1070 0.1050 0.0000 0.0670 0.0000

loop_
_atom_type_symbol
_atom_type_number_in_cell
C 4.091
H 377.543
Br 3.463
O 31.68
Zr 5.94
